data_7013297
loop_
_publ_author_name
'Burrows, Andrew D.'
'Harrington, Ross W.'
'Mahon, Mary F.'
'Palmer, Mark T.'
'Senia, Francesco'
'Varrone, Maurizio'

_publ_section_title
;
 Synthesis and reactivity of rhodium(i) complexes containing
 keto-functionalised N-pyrrolyl phosphine ligands
;
_journal_issue 19
_journal_name_full 'Dalton Transactions'
_journal_page_first 3717
_journal_paper_doi 10.1039/b306292a
_journal_year 2003
_chemical_formula_sum 'C28 H28 Cl N6 O2 P2 Rh'
_chemical_formula_weight 680.86
_chemical_name_systematic
;
?
;
_space_group_IT_number 14
_symmetry_cell_setting monoclinic
_symmetry_space_group_name_Hall '-P 2yn'
_symmetry_space_group_name_H-M 'P 1 21/n 1'
_atom_sites_solution_hydrogens geom
_atom_sites_solution_primary direct
_atom_sites_solution_secondary difmap
_audit_creation_method SHELXL-97
_cell_angle_alpha 90.00
_cell_angle_beta 96.13(3)
_cell_angle_gamma 90.00
_cell_formula_units_Z 8
_cell_length_a 18.408(4)
_cell_length_b 9.2298(18)
_cell_length_c 33.971(7)
_cell_measurement_reflns_used 25
_cell_measurement_temperature 150(2)
_cell_measurement_theta_max 18
_cell_measurement_theta_min 12
_cell_volume 5739(2)
_computing_data_reduction 'Denzo and Scalepack (otwinowski & Minor, 1997'
_computing_molecular_graphics 'ORTEX (P.McArdle, 1995)'
_computing_publication_material 'SHELXL-97/2 (Sheldrick,1997)'
_computing_structure_refinement 'SHELXL-97 (Sheldrick, 1997)'
_computing_structure_solution 'SHELXS-97 (Sheldrick, 1990)'
_diffrn_ambient_temperature 150(2)
_diffrn_measured_fraction_theta_full 0.680
_diffrn_measured_fraction_theta_max 0.680
_diffrn_measurement_device_type KappaCCD
_diffrn_measurement_method KappaCCD
_diffrn_radiation_monochromator graphite
_diffrn_radiation_source 'fine-focus sealed tube'
_diffrn_radiation_type MoK\a
_diffrn_radiation_wavelength 0.71073
_diffrn_reflns_av_R_equivalents 0.0605
_diffrn_reflns_av_sigmaI/netI 0.0852
_diffrn_reflns_limit_h_max 23
_diffrn_reflns_limit_h_min 0
_diffrn_reflns_limit_k_max 11
_diffrn_reflns_limit_k_min -11
_diffrn_reflns_limit_l_max 43
_diffrn_reflns_limit_l_min -44
_diffrn_reflns_number 26128
_diffrn_reflns_theta_full 27.72
_diffrn_reflns_theta_max 27.72
_diffrn_reflns_theta_min 3.62
_exptl_absorpt_coefficient_mu 0.838
_exptl_absorpt_correction_T_max 1.060
_exptl_absorpt_correction_T_min 0.954
_exptl_absorpt_correction_type multi-scan
_exptl_absorpt_process_details
;
Sortav Blessing (1995)
multi-scan from symmetry-related measurements (Blessing 1995)
;
_exptl_crystal_colour red
_exptl_crystal_density_diffrn 1.576
_exptl_crystal_density_method 'not measured'
_exptl_crystal_description Block
_exptl_crystal_F_000 2768
_exptl_crystal_size_max 0.10
_exptl_crystal_size_mid 0.10
_exptl_crystal_size_min 0.10
_refine_diff_density_max 0.983
_refine_diff_density_min -0.953
_refine_diff_density_rms 0.103
_refine_ls_extinction_method none
_refine_ls_goodness_of_fit_ref 0.887
_refine_ls_hydrogen_treatment mixed
_refine_ls_matrix_type full
_refine_ls_number_parameters 725
_refine_ls_number_reflns 9154
_refine_ls_number_restraints 0
_refine_ls_restrained_S_all 0.887
_refine_ls_R_factor_all 0.0926
_refine_ls_R_factor_gt 0.0527
_refine_ls_shift/su_max 0.000
_refine_ls_shift/su_mean 0.000
_refine_ls_structure_factor_coef Fsqd
_refine_ls_weighting_details 'calc w=1/[\s^2^(Fo^2^)+(0.1192P)^2^+8.3627P] where P=(Fo^2^+2Fc^2^)/3'
_refine_ls_weighting_scheme calc
_refine_ls_wR_factor_gt 0.1419
_refine_ls_wR_factor_ref 0.1733
_reflns_number_gt 6289
_reflns_number_total 9154
_reflns_threshold_expression >2sigma(I)
_cod_data_source_file b306292a.txt
_cod_data_source_block compound11_k00adb12
_cod_depositor_comments
;
The following automatic conversions were performed:
'_symmetry_cell_setting' value 'Monoclinic' changed to 'monoclinic'
according to '/home/saulius/struct/CIF-dictionaries/cif_core.dic'
dictionary named 'cif_core.dic' version 2.4.1 from
2010-06-29.

'_exptl_absorpt_correction_type' value 'multiscan' changed to
'multi-scan' according to
'/home/saulius/struct/CIF-dictionaries/cif_core.dic' dictionary named
'cif_core.dic' version 2.4.1 from 2010-06-29.

Automatic conversion script
Id: cif_fix_enum 1527 2010-12-29 10:47:43Z saulius 
;
_cod_original_sg_symbol_H-M P21/n
_cod_database_code 7013297

loop_
_symmetry_equiv_pos_as_xyz
'x, y, z'
'-x+1/2, y+1/2, -z+1/2'
'-x, -y, -z'
'x-1/2, -y-1/2, z-1/2'

loop_
_atom_site_label
_atom_site_type_symbol
_atom_site_fract_x
_atom_site_fract_y
_atom_site_fract_z
_atom_site_U_iso_or_equiv
_atom_site_adp_type
_atom_site_occupancy
_atom_site_symmetry_multiplicity
_atom_site_calc_flag
_atom_site_refinement_flags
_atom_site_disorder_assembly
_atom_site_disorder_group
Rh1 Rh 0.06395(3) 0.97815(5) 0.221161(12) 0.02526(17) Uani 1 1 d . . .
Rh2 Rh 0.34924(3) 0.78511(5) 0.031095(12) 0.02422(17) Uani 1 1 d . . .
Cl1 Cl 0.15944(11) 0.89155(17) 0.26707(4) 0.0337(5) Uani 1 1 d . . .
Cl2 Cl 0.38333(13) 0.87737(19) 0.09459(4) 0.0418(5) Uani 1 1 d . . .
P1 P 0.23859(12) 0.76861(16) 0.04649(4) 0.0243(5) Uani 1 1 d . . .
P2 P 0.33662(12) 0.70628(16) -0.02834(4) 0.0248(5) Uani 1 1 d . . .
P3 P -0.00768(12) 1.08831(16) 0.17755(4) 0.0252(5) Uani 1 1 d . . .
P4 P -0.01930(12) 0.88706(16) 0.25489(4) 0.0254(5) Uani 1 1 d . . .
O1 O 0.2976(3) 0.4806(4) 0.06327(11) 0.0291(13) Uani 1 1 d . . .
O2 O 0.4583(3) 0.8350(5) 0.02137(12) 0.0341(14) Uani 1 1 d . . .
O3 O 0.1516(3) 1.0439(5) 0.19091(11) 0.0331(13) Uani 1 1 d . . .
O4 O 0.0426(3) 0.6587(5) 0.21022(12) 0.0356(14) Uani 1 1 d . . .
N1 N 0.2275(4) 0.7176(5) 0.09465(13) 0.0267(15) Uani 1 1 d . . .
N2 N 0.1689(3) 0.6727(5) 0.02142(13) 0.0228(14) Uani 1 1 d . . .
N3 N 0.1953(4) 0.9327(5) 0.04314(14) 0.0267(15) Uani 1 1 d . . .
N4 N 0.2758(4) 0.5836(5) -0.04867(13) 0.0264(15) Uani 1 1 d . . .
N5 N 0.3309(4) 0.8347(5) -0.06476(13) 0.0273(15) Uani 1 1 d . . .
N6 N 0.4157(4) 0.6221(5) -0.03886(13) 0.0259(15) Uani 1 1 d . . .
N7 N 0.0358(4) 1.2377(5) 0.15908(14) 0.0300(16) Uani 1 1 d . . .
N8 N -0.0345(4) 0.9990(5) 0.13453(14) 0.0293(16) Uani 1 1 d . . .
N9 N -0.0865(4) 1.1730(5) 0.18637(14) 0.0296(16) Uani 1 1 d . . .
N10 N -0.1029(4) 0.8239(5) 0.23461(14) 0.0278(15) Uani 1 1 d . . .
N11 N -0.0488(4) 1.0067(5) 0.28814(14) 0.0271(15) Uani 1 1 d . . .
N12 N 0.0062(4) 0.7434(5) 0.28567(13) 0.0259(15) Uani 1 1 d . . .
C1 C 0.1914(5) 0.7991(7) 0.12091(18) 0.041(2) Uani 1 1 d . . .
H1 H 0.1589 0.8771 0.1139 0.049 Uiso 1 1 calc R . .
C2 C 0.2102(6) 0.7486(8) 0.15876(18) 0.053(3) Uani 1 1 d . . .
H2 H 0.1930 0.7848 0.1822 0.063 Uiso 1 1 calc R . .
C3 C 0.2593(5) 0.6347(7) 0.15638(17) 0.033(2) Uani 1 1 d . . .
H3 H 0.2813 0.5792 0.1780 0.040 Uiso 1 1 calc R . .
C4 C 0.2705(4) 0.6165(6) 0.11696(16) 0.0259(17) Uani 1 1 d . . .
C5 C 0.3087(4) 0.5034(6) 0.09901(16) 0.0259(17) Uani 1 1 d . . .
C6 C 0.3647(5) 0.4179(7) 0.12477(18) 0.0346(19) Uani 1 1 d . . .
H6A H 0.3715 0.3232 0.1126 0.052 Uiso 1 1 calc R . .
H6B H 0.3480 0.4042 0.1509 0.052 Uiso 1 1 calc R . .
H6C H 0.4112 0.4705 0.1275 0.052 Uiso 1 1 calc R . .
C7 C 0.1351(4) 0.5490(6) 0.03310(18) 0.0297(19) Uani 1 1 d . . .
H7 H 0.1441 0.5042 0.0583 0.036 Uiso 1 1 calc R . .
C8 C 0.0875(5) 0.5018(7) 0.0030(2) 0.034(2) Uani 1 1 d . . .
H8 H 0.0580 0.4175 0.0032 0.040 Uiso 1 1 calc R . .
C9 C 0.0892(4) 0.5995(7) -0.02877(19) 0.0309(19) Uani 1 1 d . . .
H9 H 0.0605 0.5938 -0.0537 0.037 Uiso 1 1 calc R . .
C10 C 0.1389(4) 0.7024(6) -0.01737(17) 0.0278(18) Uani 1 1 d . . .
H10 H 0.1515 0.7819 -0.0330 0.033 Uiso 1 1 calc R . .
C11 C 0.2324(5) 1.0633(6) 0.04246(16) 0.0311(19) Uani 1 1 d . . .
H11 H 0.2837 1.0748 0.0427 0.037 Uiso 1 1 calc R . .
C12 C 0.1830(5) 1.1706(7) 0.04146(19) 0.036(2) Uani 1 1 d . . .
H12 H 0.1931 1.2714 0.0407 0.043 Uiso 1 1 calc R . .
C13 C 0.1135(5) 1.1075(7) 0.04166(18) 0.036(2) Uani 1 1 d . . .
H13 H 0.0684 1.1581 0.0410 0.044 Uiso 1 1 calc R . .
C14 C 0.1221(5) 0.9628(7) 0.04288(17) 0.034(2) Uani 1 1 d . . .
H14 H 0.0841 0.8934 0.0435 0.040 Uiso 1 1 calc R . .
C15 C 0.2460(4) 0.5708(7) -0.08799(16) 0.0327(19) Uani 1 1 d . . .
H15 H 0.2483 0.6425 -0.1079 0.039 Uiso 1 1 calc R . .
C16 C 0.2136(5) 0.4404(7) -0.09316(18) 0.036(2) Uani 1 1 d . . .
H16 H 0.1890 0.4037 -0.1171 0.043 Uiso 1 1 calc R . .
C17 C 0.2229(5) 0.3677(7) -0.05588(18) 0.034(2) Uani 1 1 d . . .
H17 H 0.2051 0.2739 -0.0506 0.041 Uiso 1 1 calc R . .
C18 C 0.2615(5) 0.4553(6) -0.02941(18) 0.033(2) Uani 1 1 d . . .
H18 H 0.2762 0.4332 -0.0024 0.040 Uiso 1 1 calc R . .
C19 C 0.3660(5) 0.8405(7) -0.09893(17) 0.035(2) Uani 1 1 d . . .
H19 H 0.4012 0.7734 -0.1064 0.042 Uiso 1 1 calc R . .
C20 C 0.3412(5) 0.9584(8) -0.11972(18) 0.042(2) Uani 1 1 d . . .
H20 H 0.3559 0.9889 -0.1444 0.050 Uiso 1 1 calc R . .
C21 C 0.2902(5) 1.0275(7) -0.09873(18) 0.039(2) Uani 1 1 d . . .
H21 H 0.2643 1.1135 -0.1067 0.047 Uiso 1 1 calc R . .
C22 C 0.2837(4) 0.9528(6) -0.06542(17) 0.0295(18) Uani 1 1 d . . .
H22 H 0.2525 0.9763 -0.0458 0.035 Uiso 1 1 calc R . .
C23 C 0.4208(5) 0.5075(7) -0.06457(17) 0.034(2) Uani 1 1 d . . .
H23 H 0.3806 0.4566 -0.0779 0.041 Uiso 1 1 calc R . .
C24 C 0.4923(5) 0.4791(7) -0.06784(18) 0.034(2) Uani 1 1 d . . .
H24 H 0.5101 0.4043 -0.0834 0.041 Uiso 1 1 calc R . .
C25 C 0.5352(5) 0.5779(7) -0.04450(18) 0.036(2) Uani 1 1 d . . .
H25 H 0.5870 0.5835 -0.0415 0.043 Uiso 1 1 calc R . .
C26 C 0.4879(5) 0.6653(7) -0.02671(17) 0.0296(18) Uani 1 1 d . . .
C27 C 0.5036(5) 0.7798(7) 0.00192(19) 0.032(2) Uani 1 1 d . . .
C28 C 0.5814(5) 0.8348(7) 0.0083(2) 0.041(2) Uani 1 1 d . . .
H28A H 0.5908 0.8986 -0.0137 0.061 Uiso 1 1 calc R . .
H28B H 0.6152 0.7525 0.0094 0.061 Uiso 1 1 calc R . .
H28C H 0.5887 0.8888 0.0332 0.061 Uiso 1 1 calc R . .
C29 C 0.0015(5) 1.3591(7) 0.14324(17) 0.037(2) Uani 1 1 d . . .
H29 H -0.0486 1.3822 0.1439 0.045 Uiso 1 1 calc R . .
C30 C 0.0514(5) 1.4417(8) 0.12629(19) 0.041(2) Uani 1 1 d . . .
H30 H 0.0424 1.5325 0.1135 0.049 Uiso 1 1 calc R . .
C31 C 0.1185(5) 1.3681(7) 0.13122(17) 0.039(2) Uani 1 1 d . . .
H31 H 0.1629 1.3992 0.1220 0.047 Uiso 1 1 calc R . .
C32 C 0.1085(5) 1.2445(7) 0.15151(16) 0.0292(19) Uani 1 1 d . . .
C33 C 0.1636(5) 1.1407(7) 0.16700(17) 0.033(2) Uani 1 1 d . . .
C34 C 0.2387(5) 1.1546(8) 0.15541(18) 0.044(2) Uani 1 1 d . . .
H34A H 0.2666 1.2227 0.1733 0.066 Uiso 1 1 calc R . .
H34B H 0.2365 1.1906 0.1282 0.066 Uiso 1 1 calc R . .
H34C H 0.2627 1.0597 0.1571 0.066 Uiso 1 1 calc R . .
C35 C -0.0359(5) 0.8508(7) 0.13209(18) 0.036(2) Uani 1 1 d . . .
H35 H -0.0232 0.7858 0.1534 0.044 Uiso 1 1 calc R . .
C36 C -0.0582(5) 0.8123(7) 0.09429(18) 0.043(2) Uani 1 1 d . . .
H36 H -0.0645 0.7162 0.0845 0.052 Uiso 1 1 calc R . .
C37 C -0.0706(5) 0.9425(7) 0.07176(17) 0.037(2) Uani 1 1 d . . .
H37 H -0.0864 0.9493 0.0443 0.044 Uiso 1 1 calc R . .
C38 C -0.0555(5) 1.0530(7) 0.09682(17) 0.036(2) Uani 1 1 d . . .
H38 H -0.0587 1.1527 0.0899 0.043 Uiso 1 1 calc R . .
C39 C -0.1548(5) 1.1747(7) 0.16456(18) 0.0331(19) Uani 1 1 d . . .
H39 H -0.1675 1.1279 0.1399 0.040 Uiso 1 1 calc R . .
C40 C -0.1997(5) 1.2547(7) 0.1847(2) 0.039(2) Uani 1 1 d . . .
H40 H -0.2498 1.2737 0.1766 0.047 Uiso 1 1 calc R . .
C41 C -0.1597(5) 1.3065(7) 0.22040(18) 0.037(2) Uani 1 1 d . . .
H41 H -0.1780 1.3655 0.2400 0.044 Uiso 1 1 calc R . .
C42 C -0.0915(5) 1.2558(7) 0.22077(17) 0.036(2) Uani 1 1 d . . .
H42 H -0.0527 1.2730 0.2410 0.043 Uiso 1 1 calc R . .
C43 C -0.1626(4) 0.9079(7) 0.21955(17) 0.0304(19) Uani 1 1 d . . .
H43 H -0.1658 1.0104 0.2215 0.036 Uiso 1 1 calc R . .
C44 C -0.2150(5) 0.8207(7) 0.20174(18) 0.038(2) Uani 1 1 d . . .
H44 H -0.2613 0.8493 0.1892 0.045 Uiso 1 1 calc R . .
C45 C -0.1870(5) 0.6775(7) 0.2056(2) 0.038(2) Uani 1 1 d . . .
H45 H -0.2118 0.5923 0.1959 0.046 Uiso 1 1 calc R . .
C46 C -0.1200(5) 0.6819(7) 0.22502(19) 0.034(2) Uani 1 1 d . . .
H46 H -0.0892 0.6007 0.2312 0.041 Uiso 1 1 calc R . .
C47 C -0.0030(5) 1.1126(7) 0.30606(16) 0.0306(19) Uani 1 1 d . . .
H47 H 0.0453 1.1333 0.3002 0.037 Uiso 1 1 calc R . .
C48 C -0.0392(5) 1.1813(8) 0.33327(18) 0.038(2) Uani 1 1 d . . .
H48 H -0.0208 1.2595 0.3496 0.046 Uiso 1 1 calc R . .
C49 C -0.1075(5) 1.1182(8) 0.33328(17) 0.040(2) Uani 1 1 d . . .
H49 H -0.1440 1.1454 0.3497 0.048 Uiso 1 1 calc R . .
C50 C -0.1134(5) 1.0103(7) 0.30565(17) 0.0293(19) Uani 1 1 d . . .
H50 H -0.1544 0.9486 0.2995 0.035 Uiso 1 1 calc R . .
C51 C 0.0229(5) 0.6125(7) 0.34131(19) 0.036(2) Uani 1 1 d . . .
H51 H 0.0203 0.5792 0.3676 0.044 Uiso 1 1 calc R . .
C52 C 0.0603(5) 0.5466(7) 0.31261(18) 0.037(2) Uani 1 1 d . . .
H52 H 0.0887 0.4608 0.3162 0.045 Uiso 1 1 calc R . .
C53 C 0.0493(5) 0.6251(6) 0.27856(17) 0.0294(19) Uani 1 1 d . . .
C54 C 0.0720(5) 0.5960(7) 0.23926(18) 0.034(2) Uani 1 1 d . . .
C55 C 0.1321(5) 0.4892(8) 0.2364(2) 0.049(3) Uani 1 1 d . . .
H55A H 0.1372 0.4697 0.2084 0.073 Uiso 1 1 calc R . .
H55B H 0.1206 0.3989 0.2495 0.073 Uiso 1 1 calc R . .
H55C H 0.1780 0.5290 0.2492 0.073 Uiso 1 1 calc R . .
C56 C -0.0093(5) 0.7344(7) 0.32451(17) 0.036(2) Uani 1 1 d . . .
H56 H -0.0378 0.8018 0.3374 0.043 Uiso 1 1 calc R . .

loop_
_atom_site_aniso_label
_atom_site_aniso_U_11
_atom_site_aniso_U_22
_atom_site_aniso_U_33
_atom_site_aniso_U_23
_atom_site_aniso_U_13
_atom_site_aniso_U_12
Rh1 0.0303(5) 0.0242(3) 0.0204(2) 0.00124(17) -0.0012(2) -0.0006(2)
Rh2 0.0281(5) 0.0217(3) 0.0216(2) -0.00121(17) -0.0032(2) -0.0010(2)
Cl1 0.0321(16) 0.0390(9) 0.0279(7) 0.0023(6) -0.0059(7) -0.0003(8)
Cl2 0.0444(18) 0.0485(10) 0.0301(8) -0.0127(7) -0.0066(7) -0.0114(9)
P1 0.0315(16) 0.0201(7) 0.0207(7) 0.0009(6) 0.0004(7) 0.0012(8)
P2 0.0258(15) 0.0258(8) 0.0215(7) 0.0011(6) -0.0028(6) 0.0020(8)
P3 0.0285(16) 0.0241(8) 0.0218(7) 0.0026(6) -0.0020(7) -0.0018(8)
P4 0.0310(16) 0.0233(8) 0.0205(7) 0.0035(6) -0.0042(7) -0.0001(8)
O1 0.033(4) 0.030(2) 0.023(2) -0.0010(16) -0.0017(19) 0.000(2)
O2 0.031(5) 0.031(2) 0.039(2) -0.004(2) 0.001(2) -0.003(2)
O3 0.031(4) 0.039(3) 0.029(2) 0.0024(19) 0.001(2) -0.007(2)
O4 0.048(5) 0.029(2) 0.028(2) -0.0006(18) -0.003(2) -0.003(2)
N1 0.035(5) 0.026(3) 0.019(2) -0.0036(19) 0.001(2) 0.005(3)
N2 0.017(5) 0.023(2) 0.027(2) 0.0020(19) -0.003(2) -0.003(2)
N3 0.030(5) 0.020(3) 0.031(3) 0.0030(19) 0.004(2) 0.005(3)
N4 0.033(5) 0.027(3) 0.019(2) 0.0009(19) -0.002(2) 0.000(3)
N5 0.029(5) 0.027(3) 0.025(2) 0.004(2) -0.001(2) -0.002(3)
N6 0.022(5) 0.030(3) 0.025(2) 0.003(2) -0.003(2) 0.000(3)
N7 0.039(6) 0.024(3) 0.027(3) 0.003(2) 0.000(2) -0.009(3)
N8 0.040(5) 0.024(3) 0.023(2) -0.002(2) 0.001(2) -0.001(3)
N9 0.033(6) 0.029(3) 0.026(3) 0.006(2) 0.001(2) 0.003(3)
N10 0.031(5) 0.024(3) 0.026(2) 0.003(2) -0.007(2) -0.003(3)
N11 0.028(5) 0.028(3) 0.024(2) 0.002(2) -0.003(2) 0.001(3)
N12 0.030(5) 0.027(3) 0.021(2) 0.0040(19) 0.001(2) -0.001(3)
C1 0.052(8) 0.037(4) 0.034(3) 0.002(3) 0.011(3) 0.009(4)
C2 0.097(10) 0.042(4) 0.022(3) -0.001(3) 0.019(4) 0.018(5)
C3 0.040(7) 0.034(4) 0.027(3) -0.001(3) 0.007(3) 0.006(4)
C4 0.025(6) 0.027(3) 0.024(3) 0.003(2) -0.003(3) 0.001(3)
C5 0.029(6) 0.026(3) 0.021(3) 0.004(2) -0.002(3) -0.003(3)
C6 0.028(7) 0.042(4) 0.034(3) 0.010(3) 0.001(3) 0.005(4)
C7 0.029(7) 0.025(3) 0.035(3) 0.003(3) 0.002(3) 0.002(3)
C8 0.022(7) 0.024(3) 0.053(4) 0.008(3) -0.003(3) 0.000(3)
C9 0.021(6) 0.029(3) 0.040(3) -0.002(3) -0.008(3) 0.000(3)
C10 0.029(6) 0.028(3) 0.027(3) 0.004(2) 0.005(3) 0.003(3)
C11 0.041(7) 0.026(3) 0.028(3) -0.001(2) 0.009(3) -0.002(3)
C12 0.046(8) 0.021(3) 0.043(4) -0.006(3) 0.012(4) 0.008(4)
C13 0.042(7) 0.031(4) 0.036(3) 0.006(3) 0.004(3) 0.014(4)
C14 0.038(7) 0.031(4) 0.032(3) 0.002(3) 0.004(3) 0.000(4)
C15 0.033(6) 0.045(4) 0.017(3) 0.001(2) -0.008(3) 0.000(4)
C16 0.036(7) 0.040(4) 0.030(3) -0.009(3) -0.006(3) -0.002(4)
C17 0.033(7) 0.031(3) 0.037(3) -0.002(3) -0.002(3) -0.002(3)
C18 0.043(7) 0.025(3) 0.030(3) 0.000(2) -0.004(3) 0.006(3)
C19 0.039(7) 0.042(4) 0.026(3) 0.002(3) 0.010(3) 0.001(4)
C20 0.046(8) 0.051(4) 0.027(3) 0.015(3) 0.004(3) -0.002(4)
C21 0.054(8) 0.027(3) 0.035(3) 0.003(3) 0.004(3) 0.003(4)
C22 0.030(6) 0.026(3) 0.030(3) 0.002(2) -0.006(3) 0.002(3)
C23 0.047(7) 0.032(3) 0.022(3) 0.002(2) -0.001(3) 0.013(4)
C24 0.033(7) 0.039(4) 0.030(3) 0.003(3) 0.000(3) 0.007(4)
C25 0.032(7) 0.040(4) 0.034(3) 0.009(3) 0.001(3) 0.008(4)
C26 0.029(6) 0.035(3) 0.025(3) 0.006(3) 0.002(3) 0.005(3)
C27 0.028(7) 0.023(3) 0.041(4) 0.009(3) -0.008(3) -0.004(3)
C28 0.020(7) 0.033(4) 0.069(5) 0.003(3) 0.001(4) -0.004(4)
C29 0.050(7) 0.031(4) 0.031(3) 0.002(3) -0.001(3) -0.004(4)
C30 0.053(8) 0.033(4) 0.034(3) 0.012(3) -0.002(3) -0.004(4)
C31 0.052(8) 0.041(4) 0.024(3) 0.007(3) -0.005(3) -0.020(4)
C32 0.032(7) 0.032(3) 0.023(3) -0.002(2) -0.001(3) -0.009(3)
C33 0.045(7) 0.029(3) 0.024(3) -0.001(3) 0.000(3) -0.017(4)
C34 0.047(8) 0.056(4) 0.030(3) 0.003(3) 0.003(3) -0.020(4)
C35 0.046(7) 0.027(3) 0.034(3) 0.001(3) -0.008(3) 0.002(3)
C36 0.065(8) 0.031(4) 0.031(3) -0.006(3) -0.007(3) -0.004(4)
C37 0.042(7) 0.045(4) 0.021(3) 0.000(3) -0.008(3) 0.002(4)
C38 0.045(7) 0.037(4) 0.024(3) 0.006(3) -0.002(3) 0.004(4)
C39 0.027(7) 0.042(4) 0.029(3) 0.010(3) -0.004(3) 0.005(4)
C40 0.029(7) 0.043(4) 0.045(4) 0.012(3) 0.004(4) 0.017(4)
C41 0.043(8) 0.038(4) 0.029(3) 0.008(3) 0.003(3) 0.009(4)
C42 0.055(8) 0.025(3) 0.026(3) 0.007(2) 0.001(3) -0.004(4)
C43 0.026(6) 0.032(3) 0.032(3) 0.014(3) -0.003(3) -0.003(3)
C44 0.030(7) 0.043(4) 0.038(4) 0.012(3) -0.011(3) -0.010(4)
C45 0.029(7) 0.034(4) 0.049(4) -0.001(3) -0.009(3) -0.012(4)
C46 0.031(7) 0.024(3) 0.045(4) 0.000(3) -0.007(3) -0.005(3)
C47 0.032(6) 0.036(4) 0.021(3) 0.000(3) -0.005(3) -0.006(3)
C48 0.045(8) 0.039(4) 0.028(3) -0.003(3) -0.003(3) 0.007(4)
C49 0.046(8) 0.051(4) 0.023(3) 0.002(3) 0.007(3) 0.017(4)
C50 0.025(6) 0.036(3) 0.026(3) 0.008(3) 0.002(3) 0.005(3)
C51 0.037(7) 0.035(4) 0.036(3) 0.010(3) -0.001(3) -0.003(4)
C52 0.045(7) 0.030(3) 0.035(3) 0.006(3) -0.003(3) 0.005(4)
C53 0.032(6) 0.022(3) 0.033(3) 0.003(2) -0.002(3) -0.006(3)
C54 0.046(7) 0.026(3) 0.030(3) 0.002(3) 0.002(3) -0.002(3)
C55 0.057(8) 0.046(4) 0.042(4) -0.004(3) 0.000(4) 0.021(4)
C56 0.046(7) 0.037(4) 0.025(3) 0.006(3) 0.003(3) -0.006(4)

loop_
_atom_type_symbol
_atom_type_description
_atom_type_scat_dispersion_real
_atom_type_scat_dispersion_imag
_atom_type_scat_source
C C 0.0033 0.0016 'International Tables Vol C Tables 4.2.6.8 and 6.1.1.4'
H H 0.0000 0.0000 'International Tables Vol C Tables 4.2.6.8 and 6.1.1.4'
O O 0.0106 0.0060 'International Tables Vol C Tables 4.2.6.8 and 6.1.1.4'
Cl Cl 0.1484 0.1585 'International Tables Vol C Tables 4.2.6.8 and 6.1.1.4'
P P 0.1023 0.0942 'International Tables Vol C Tables 4.2.6.8 and 6.1.1.4'
Rh Rh -1.1178 0.9187 'International Tables Vol C Tables 4.2.6.8 and 6.1.1.4'
N N 0.0061 0.0033 'International Tables Vol C Tables 4.2.6.8 and 6.1.1.4'

loop_
_geom_angle_atom_site_label_1
_geom_angle_atom_site_label_2
_geom_angle_atom_site_label_3
_geom_angle
_geom_angle_site_symmetry_1
_geom_angle_site_symmetry_3
_geom_angle_publ_flag
O3 Rh1 P3 88.42(14) . . ?
O3 Rh1 P4 173.11(14) . . ?
P3 Rh1 P4 97.58(7) . . ?
O3 Rh1 Cl1 82.19(14) . . ?
P3 Rh1 Cl1 168.95(7) . . ?
P4 Rh1 Cl1 92.17(7) . . ?
O2 Rh2 P2 86.33(13) . . ?
O2 Rh2 P1 170.25(13) . . ?
P2 Rh2 P1 101.22(8) . . ?
O2 Rh2 Cl2 84.23(13) . . ?
P2 Rh2 Cl2 170.52(9) . . ?
P1 Rh2 Cl2 88.25(7) . . ?
N2 P1 N3 96.1(3) . . ?
N2 P1 N1 99.9(3) . . ?
N3 P1 N1 101.7(2) . . ?
N2 P1 Rh2 126.3(2) . . ?
N3 P1 Rh2 111.5(2) . . ?
N1 P1 Rh2 117.1(2) . . ?
N4 P2 N5 100.5(3) . . ?
N4 P2 N6 98.7(3) . . ?
N5 P2 N6 98.7(3) . . ?
N4 P2 Rh2 128.03(19) . . ?
N5 P2 Rh2 116.14(18) . . ?
N6 P2 Rh2 109.95(19) . . ?
N9 P3 N8 101.4(3) . . ?
N9 P3 N7 97.6(3) . . ?
N8 P3 N7 100.1(2) . . ?
N9 P3 Rh1 124.89(18) . . ?
N8 P3 Rh1 117.8(2) . . ?
N7 P3 Rh1 110.7(2) . . ?
N11 P4 N10 98.6(3) . . ?
N11 P4 N12 100.5(2) . . ?
N10 P4 N12 99.0(3) . . ?
N11 P4 Rh1 112.9(2) . . ?
N10 P4 Rh1 124.75(18) . . ?
N12 P4 Rh1 117.1(2) . . ?
C27 O2 Rh2 134.6(5) . . ?
C33 O3 Rh1 136.8(6) . . ?
C1 N1 C4 107.2(5) . . ?
C1 N1 P1 124.8(4) . . ?
C4 N1 P1 125.2(5) . . ?
C7 N2 C10 106.8(5) . . ?
C7 N2 P1 128.5(4) . . ?
C10 N2 P1 124.5(4) . . ?
C14 N3 C11 107.9(6) . . ?
C14 N3 P1 129.0(5) . . ?
C11 N3 P1 123.0(6) . . ?
C18 N4 C15 107.7(5) . . ?
C18 N4 P2 122.0(4) . . ?
C15 N4 P2 128.7(4) . . ?
C19 N5 C22 107.5(5) . . ?
C19 N5 P2 129.3(5) . . ?
C22 N5 P2 123.1(5) . . ?
C23 N6 C26 106.1(7) . . ?
C23 N6 P2 126.4(6) . . ?
C26 N6 P2 127.2(4) . . ?
C29 N7 C32 107.7(6) . . ?
C29 N7 P3 125.4(6) . . ?
C32 N7 P3 126.1(5) . . ?
C35 N8 C38 107.5(5) . . ?
C35 N8 P3 122.4(4) . . ?
C38 N8 P3 130.0(4) . . ?
C39 N9 C42 107.6(7) . . ?
C39 N9 P3 130.6(5) . . ?
C42 N9 P3 121.8(6) . . ?
C46 N10 C43 106.9(6) . . ?
C46 N10 P4 126.0(5) . . ?
C43 N10 P4 126.4(4) . . ?
C50 N11 C47 107.7(6) . . ?
C50 N11 P4 130.3(5) . . ?
C47 N11 P4 121.6(5) . . ?
C56 N12 C53 107.4(5) . . ?
C56 N12 P4 123.7(5) . . ?
C53 N12 P4 128.7(4) . . ?
C2 C1 N1 109.1(6) . . ?
C1 C2 C3 107.5(6) . . ?
C4 C3 C2 108.1(6) . . ?
C3 C4 N1 108.1(6) . . ?
C3 C4 C5 129.0(6) . . ?
N1 C4 C5 122.2(5) . . ?
O1 C5 C4 120.6(6) . . ?
O1 C5 C6 121.1(6) . . ?
C4 C5 C6 118.2(5) . . ?
C8 C7 N2 109.1(5) . . ?
C7 C8 C9 108.0(6) . . ?
C10 C9 C8 107.4(6) . . ?
C9 C10 N2 108.7(5) . . ?
C12 C11 N3 108.0(7) . . ?
C11 C12 C13 108.0(6) . . ?
C14 C13 C12 107.9(8) . . ?
C13 C14 N3 108.2(7) . . ?
C16 C15 N4 108.9(5) . . ?
C15 C16 C17 107.1(6) . . ?
C18 C17 C16 108.3(6) . . ?
C17 C18 N4 108.0(5) . . ?
C20 C19 N5 107.9(7) . . ?
C19 C20 C21 108.1(6) . . ?
C22 C21 C20 108.8(6) . . ?
C21 C22 N5 107.8(7) . . ?
C24 C23 N6 109.4(7) . . ?
C23 C24 C25 108.8(7) . . ?
C26 C25 C24 106.6(8) . . ?
C25 C26 N6 109.1(6) . . ?
C25 C26 C27 129.5(8) . . ?
N6 C26 C27 121.3(7) . . ?
O2 C27 C26 124.6(8) . . ?
O2 C27 C28 118.1(6) . . ?
C26 C27 C28 117.3(7) . . ?
C30 C29 N7 108.6(8) . . ?
C29 C30 C31 107.6(7) . . ?
C32 C31 C30 107.6(8) . . ?
C31 C32 N7 108.5(7) . . ?
C31 C32 C33 127.7(8) . . ?
N7 C32 C33 123.5(6) . . ?
O3 C33 C32 123.0(8) . . ?
O3 C33 C34 118.1(7) . . ?
C32 C33 C34 118.8(6) . . ?
C36 C35 N8 108.7(6) . . ?
C35 C36 C37 107.6(6) . . ?
C38 C37 C36 106.8(5) . . ?
C37 C38 N8 109.3(6) . . ?
C40 C39 N9 107.7(6) . . ?
C39 C40 C41 109.0(8) . . ?
C42 C41 C40 106.8(7) . . ?
C41 C42 N9 109.0(7) . . ?
C44 C43 N10 109.2(6) . . ?
C43 C44 C45 106.2(7) . . ?
C46 C45 C44 108.9(6) . . ?
C45 C46 N10 108.7(7) . . ?
C48 C47 N11 108.0(7) . . ?
C47 C48 C49 108.5(7) . . ?
C50 C49 C48 108.1(7) . . ?
C49 C50 N11 107.7(7) . . ?
C56 C51 C52 107.0(6) . . ?
C53 C52 C51 108.8(6) . . ?
C52 C53 N12 107.9(6) . . ?
C52 C53 C54 130.2(7) . . ?
N12 C53 C54 121.8(5) . . ?
O4 C54 C53 120.3(7) . . ?
O4 C54 C55 121.9(6) . . ?
C53 C54 C55 117.8(6) . . ?
C51 C56 N12 108.8(6) . . ?

loop_
_geom_bond_atom_site_label_1
_geom_bond_atom_site_label_2
_geom_bond_distance
_geom_bond_site_symmetry_2
_geom_bond_publ_flag
Rh1 O3 2.093(5) . ?
Rh1 P3 2.1332(18) . ?
Rh1 P4 2.178(2) . ?
Rh1 Cl1 2.3614(19) . ?
Rh2 O2 2.120(6) . ?
Rh2 P2 2.1353(15) . ?
Rh2 P1 2.162(2) . ?
Rh2 Cl2 2.3416(16) . ?
P1 N2 1.710(6) . ?
P1 N3 1.710(5) . ?
P1 N1 1.735(5) . ?
P2 N4 1.687(6) . ?
P2 N5 1.708(5) . ?
P2 N6 1.721(6) . ?
P3 N9 1.703(7) . ?
P3 N8 1.705(5) . ?
P3 N7 1.745(6) . ?
P4 N11 1.709(5) . ?
P4 N10 1.720(6) . ?
P4 N12 1.723(5) . ?
O1 C5 1.228(7) . ?
O2 C27 1.227(9) . ?
O3 C33 1.243(7) . ?
O4 C54 1.219(8) . ?
N1 C1 1.389(8) . ?
N1 C4 1.394(8) . ?
N2 C7 1.378(8) . ?
N2 C10 1.400(7) . ?
N3 C14 1.375(10) . ?
N3 C11 1.387(9) . ?
N4 C18 1.391(8) . ?
N4 C15 1.394(7) . ?
N5 C19 1.389(8) . ?
N5 C22 1.392(9) . ?
N6 C23 1.381(8) . ?
N6 C26 1.407(9) . ?
N7 C29 1.368(9) . ?
N7 C32 1.390(9) . ?
N8 C35 1.370(8) . ?
N8 C38 1.390(7) . ?
N9 C39 1.388(9) . ?
N9 C42 1.408(8) . ?
N10 C46 1.378(8) . ?
N10 C43 1.396(9) . ?
N11 C50 1.385(9) . ?
N11 C47 1.389(8) . ?
N12 C56 1.382(8) . ?
N12 C53 1.385(9) . ?
C1 C2 1.377(9) . ?
C2 C3 1.394(10) . ?
C3 C4 1.387(8) . ?
C4 C5 1.432(9) . ?
C5 C6 1.503(9) . ?
C7 C8 1.345(9) . ?
C8 C9 1.410(9) . ?
C9 C10 1.347(9) . ?
C11 C12 1.343(10) . ?
C12 C13 1.406(11) . ?
C13 C14 1.345(9) . ?
C15 C16 1.347(9) . ?
C16 C17 1.427(9) . ?
C17 C18 1.353(9) . ?
C19 C20 1.350(9) . ?
C20 C21 1.393(11) . ?
C21 C22 1.341(9) . ?
C23 C24 1.358(11) . ?
C24 C25 1.397(10) . ?
C25 C26 1.373(10) . ?
C26 C27 1.444(9) . ?
C27 C28 1.514(11) . ?
C29 C30 1.368(11) . ?
C30 C31 1.404(11) . ?
C31 C32 1.356(9) . ?
C32 C33 1.453(10) . ?
C33 C34 1.483(11) . ?
C35 C36 1.354(9) . ?
C36 C37 1.430(9) . ?
C37 C38 1.338(9) . ?
C39 C40 1.349(10) . ?
C40 C41 1.431(10) . ?
C41 C42 1.339(11) . ?
C43 C44 1.349(10) . ?
C44 C45 1.420(10) . ?
C45 C46 1.336(10) . ?
C47 C48 1.353(10) . ?
C48 C49 1.387(11) . ?
C49 C50 1.365(9) . ?
C51 C56 1.368(10) . ?
C51 C52 1.392(10) . ?
C52 C53 1.362(8) . ?
C53 C54 1.465(9) . ?
C54 C55 1.494(11) . ?
